data_9015813
loop_
_publ_author_name
'Sitepu, H.'

_publ_section_title
;
 Texture and structural refinement using neutron diffraction data from
 molybdite (MoO3) and calcite (CaCO3) powders and a Ni-rich Ni50.7Ti49.30 alloy
 Note: Annealed
;
_journal_name_full 'Powder Diffraction'
_journal_page_first 315
_journal_page_last 326
_journal_paper_doi 10.1154/1.3257906
_journal_volume 24
_journal_year 2009
_chemical_compound_source Synthetic
_chemical_formula_sum 'Ni Ti'
_space_group_IT_number 11
_symmetry_space_group_name_Hall '-P 2c'
_symmetry_space_group_name_H-M 'P 1 1 21/m'
_cell_angle_alpha 90
_cell_angle_beta 90
_cell_angle_gamma 96.964
_cell_length_a 2.87580
_cell_length_b 4.12644
_cell_length_c 4.6325
_cell_formula_units_Z 2
_cell_volume 54.567
_database_code_amcsd 0018900
_exptl_crystal_density_diffrn 6.486
_cod_original_formula_sum 'Ti Ni'
_cod_database_code 9015813
_amcsd_formula_title TiNi

loop_
_space_group_symop_operation_xyz
x,y,z
-x,-y,1/2+z
x,y,1/2-z
-x,-y,-z

loop_
_atom_site_label
_atom_site_fract_x
_atom_site_fract_y
_atom_site_fract_z
_atom_site_U_iso_or_equiv
Ti 0.59400 0.29290 0.25000 0.03300
Ni -0.03340 -0.17600 0.75000 0.01050

loop_
_cod_related_entry_id
_cod_related_entry_database
_cod_related_entry_code
1 AMCSD 0018900
